data_4317628
loop_
_publ_author_name
'Bidyut K. Santra'
'Pattubala A. N. Reddy'
'Munirathinam Nethaji'
'Akhil R. Chakravarty'

_publ_section_title
;
 Structural Model for the Cu BSite of Dopamine \b-Hydroxylase: Crystal
 Structure of a Copper(II) Complex Showing N3OS Coordination with an Axial
 Sulfur Ligation
;
_journal_name_full 'Inorganic Chemistry'
_journal_page_first 1328
_journal_page_last 1332
_journal_paper_doi 10.1021/ic010926n
_journal_volume 41
_journal_year 2002
_chemical_formula_sum 'C24.5 H22 Cl Cu N3 O5.5 S'
_chemical_formula_weight 577.50
_chemical_name_systematic
;
[N-(2-(methylthio))salicylaldiminato](2,2'-bipyridyl)copper(II) 
perchlorate hemi-methanol solvate
;
_space_group_IT_number 14
_symmetry_cell_setting monoclinic
_symmetry_space_group_name_Hall '-P 2ybc'
_symmetry_space_group_name_H-M 'P 1 21/c 1'
_atom_sites_solution_hydrogens geom
_atom_sites_solution_primary direct
_atom_sites_solution_secondary difmap
_audit_creation_method SHELXL-97
_cell_angle_alpha 90.00
_cell_angle_beta 101.83(2)
_cell_angle_gamma 90.00
_cell_formula_units_Z 4
_cell_length_a 10.114(2)
_cell_length_b 10.877(2)
_cell_length_c 22.720(8)
_cell_measurement_reflns_used 25
_cell_measurement_temperature 293(2)
_cell_measurement_theta_max 17.93
_cell_measurement_theta_min 7.44
_cell_volume 2446.3(11)
_computing_cell_refinement 'CAD4 package '
_computing_data_collection 'CAD4 package '
_computing_data_reduction 'XCAD4 (Harms & Wocadlo, 1995) '
_computing_molecular_graphics 'Ortep-3 '
_computing_publication_material 'Wingx publication routines (Farrugia, 1999) '
_computing_structure_refinement 'SHELXL-97 (Sheldrick, 1997) '
_computing_structure_solution 'XCAD4 (Harms & Wocadlo, 1995) '
_diffrn_ambient_temperature 293(2)
_diffrn_measured_fraction_theta_full 0.993
_diffrn_measured_fraction_theta_max 0.993
_diffrn_measurement_device_type 'Enraf Nonius CAD4'
_diffrn_measurement_method 'omega scan'
_diffrn_radiation_monochromator graphite
_diffrn_radiation_source 'fine-focus sealed tube'
_diffrn_radiation_type MoK\a
_diffrn_radiation_wavelength 0.71073
_diffrn_reflns_av_R_equivalents 0.0000
_diffrn_reflns_av_sigmaI/netI 0.0255
_diffrn_reflns_limit_h_max 11
_diffrn_reflns_limit_h_min -11
_diffrn_reflns_limit_k_max 12
_diffrn_reflns_limit_k_min 0
_diffrn_reflns_limit_l_max 26
_diffrn_reflns_limit_l_min 0
_diffrn_reflns_number 4259
_diffrn_reflns_theta_full 24.97
_diffrn_reflns_theta_max 24.97
_diffrn_reflns_theta_min 1.83
_diffrn_standards_decay_% <10%
_diffrn_standards_interval_count 400
_diffrn_standards_interval_time '3600 scans exposure time'
_diffrn_standards_number 3
_exptl_absorpt_coefficient_mu 1.132
_exptl_absorpt_correction_T_max 0.7728
_exptl_absorpt_correction_T_min 0.6860
_exptl_absorpt_correction_type difabs
_exptl_absorpt_process_details difabs
_exptl_crystal_colour green
_exptl_crystal_density_diffrn 1.568
_exptl_crystal_density_method 'not measured'
_exptl_crystal_description rectangular
_exptl_crystal_F_000 1184
_exptl_crystal_size_max 0.36
_exptl_crystal_size_mid 0.26
_exptl_crystal_size_min 0.24
_refine_diff_density_max 0.501
_refine_diff_density_min -0.288
_refine_diff_density_rms 0.049
_refine_ls_extinction_coef 0.0001(2)
_refine_ls_extinction_expression Fc^*^=kFc[1+0.001xFc^2^\l^3^/sin(2\q)]^-1/4^
_refine_ls_extinction_method SHELXL
_refine_ls_goodness_of_fit_ref 1.040
_refine_ls_hydrogen_treatment mixed
_refine_ls_matrix_type full
_refine_ls_number_parameters 407
_refine_ls_number_reflns 4259
_refine_ls_number_restraints 0
_refine_ls_restrained_S_all 1.040
_refine_ls_R_factor_all 0.0446
_refine_ls_R_factor_gt 0.0326
_refine_ls_shift/su_max 0.001
_refine_ls_shift/su_mean 0.000
_refine_ls_structure_factor_coef Fsqd
_refine_ls_weighting_details 'calc w=1/[\s^2^(Fo^2^)+(0.0501P)^2^+1.4555P] where P=(Fo^2^+2Fc^2^)/3'
_refine_ls_weighting_scheme calc
_refine_ls_wR_factor_gt 0.0904
_refine_ls_wR_factor_ref 0.0955
_reflns_number_gt 3430
_reflns_number_total 4259
_reflns_threshold_expression >2sigma(I)
_cod_data_source_file ic010926n.cif
_cod_data_source_block arc
_cod_depositor_comments
;
The following automatic conversions were performed:

'_symmetry_cell_setting' value 'Monoclinic' changed to 'monoclinic'
according to the built-in table from CIF Core dictionary named
'cif_core.dic' version 2.4.1 from 2010-06-29.

Automatic conversion script
Id: cif_fix_values 1646 2011-03-28 12:23:43Z adriana 
;
_cod_original_cell_volume 2446.2(12)
_cod_original_formula_sum 'C24.50 H22 Cl Cu N3 O5.50 S'
_cod_database_code 4317628

loop_
_symmetry_equiv_pos_as_xyz
'x, y, z'
'-x, y+1/2, -z+1/2'
'-x, -y, -z'
'x, -y-1/2, z-1/2'

loop_
_atom_site_label
_atom_site_type_symbol
_atom_site_fract_x
_atom_site_fract_y
_atom_site_fract_z
_atom_site_U_iso_or_equiv
_atom_site_adp_type
_atom_site_occupancy
_atom_site_symmetry_multiplicity
_atom_site_calc_flag
_atom_site_refinement_flags
_atom_site_disorder_assembly
_atom_site_disorder_group
Cu1 Cu 0.45330(3) 0.37960(3) 0.752338(14) 0.04426(13) Uani 1 1 d . . .
Cl1 Cl 0.27255(7) 0.70986(7) 0.91527(3) 0.0527(2) Uani 1 1 d . . .
S1 S 0.56672(7) 0.60905(7) 0.80995(3) 0.04390(18) Uani 1 1 d . . .
O1 O 0.28413(18) 0.4073(2) 0.70154(8) 0.0482(5) Uani 1 1 d . . .
O11 O 0.3423(5) 0.8165(3) 0.93846(14) 0.1346(15) Uani 1 1 d . . .
O12 O 0.1366(3) 0.7231(5) 0.91278(18) 0.1512(18) Uani 1 1 d . . .
O13 O 0.2925(3) 0.6874(4) 0.85664(11) 0.1030(10) Uani 1 1 d . . .
O14 O 0.3250(3) 0.6135(3) 0.95469(13) 0.0961(9) Uani 1 1 d . . .
O2 O 0.0000 0.5000 0.0000 0.227(4) Uani 1 2 d S . .
N1 N 0.6105(2) 0.2962(2) 0.80582(9) 0.0404(5) Uani 1 1 d . . .
N2 N 0.3694(2) 0.3423(2) 0.82242(10) 0.0450(5) Uani 1 1 d . . .
N3 N 0.5531(2) 0.4680(2) 0.69883(9) 0.0391(5) Uani 1 1 d . . .
C1 C 0.7276(3) 0.2648(3) 0.79155(14) 0.0479(7) Uani 1 1 d . . .
H1 H 0.725(3) 0.269(3) 0.7485(14) 0.059(9) Uiso 1 1 d . . .
C2 C 0.8377(3) 0.2291(3) 0.83467(16) 0.0560(8) Uani 1 1 d . . .
H2 H 0.916(3) 0.208(3) 0.8215(14) 0.056(9) Uiso 1 1 d . . .
C3 C 0.8262(4) 0.2253(3) 0.89366(16) 0.0621(9) Uani 1 1 d . . .
H3 H 0.899(4) 0.204(4) 0.9222(17) 0.085(12) Uiso 1 1 d . . .
C4 C 0.7045(3) 0.2521(3) 0.90857(14) 0.0539(8) Uani 1 1 d . . .
H4 H 0.691(3) 0.247(3) 0.9459(16) 0.070(11) Uiso 1 1 d . . .
C5 C 0.5964(3) 0.2863(2) 0.86362(11) 0.0400(6) Uani 1 1 d . . .
C6 C 0.4588(3) 0.3108(3) 0.87317(12) 0.0426(6) Uani 1 1 d . . .
C7 C 0.4193(4) 0.3010(3) 0.92780(14) 0.0563(8) Uani 1 1 d . . .
H7 H 0.484(3) 0.282(3) 0.9611(14) 0.057(9) Uiso 1 1 d . . .
C8 C 0.2865(4) 0.3250(4) 0.93018(16) 0.0657(9) Uani 1 1 d . . .
H8 H 0.259(3) 0.314(3) 0.9658(17) 0.073(10) Uiso 1 1 d . . .
C9 C 0.1961(4) 0.3556(4) 0.87857(16) 0.0624(9) Uani 1 1 d . . .
H9 H 0.110(4) 0.373(3) 0.8788(16) 0.068(11) Uiso 1 1 d . . .
C10 C 0.2406(3) 0.3636(3) 0.82537(15) 0.0570(8) Uani 1 1 d . . .
H10 H 0.184(3) 0.393(3) 0.7916(15) 0.057(9) Uiso 1 1 d . . .
C11 C 0.2662(3) 0.4155(2) 0.64268(12) 0.0411(6) Uani 1 1 d . . .
C12 C 0.1365(3) 0.3928(3) 0.60789(14) 0.0480(7) Uani 1 1 d . . .
H12 H 0.075(3) 0.374(3) 0.6263(14) 0.047(9) Uiso 1 1 d . . .
C13 C 0.1112(4) 0.4009(3) 0.54642(15) 0.0596(9) Uani 1 1 d . . .
H13 H 0.029(4) 0.382(3) 0.5277(17) 0.079(12) Uiso 1 1 d . . .
C14 C 0.2107(4) 0.4340(4) 0.51612(15) 0.0667(10) Uani 1 1 d . . .
H14 H 0.199(4) 0.448(4) 0.4759(18) 0.080(11) Uiso 1 1 d . . .
C15 C 0.3381(4) 0.4570(3) 0.54855(13) 0.0570(8) Uani 1 1 d . . .
H15 H 0.404(3) 0.479(3) 0.5300(14) 0.051(9) Uiso 1 1 d . . .
C16 C 0.3695(3) 0.4475(3) 0.61178(11) 0.0425(6) Uani 1 1 d . . .
C17 C 0.5039(3) 0.4810(3) 0.64207(12) 0.0423(6) Uani 1 1 d . . .
H17 H 0.558(3) 0.523(3) 0.6194(12) 0.038(7) Uiso 1 1 d . . .
C18 C 0.6860(3) 0.5126(3) 0.72315(12) 0.0422(6) Uani 1 1 d . . .
C19 C 0.7938(3) 0.4892(3) 0.69537(15) 0.0523(7) Uani 1 1 d . . .
H19 H 0.778(3) 0.448(3) 0.6609(13) 0.041(7) Uiso 1 1 d . . .
C20 C 0.9233(3) 0.5250(3) 0.72228(17) 0.0620(9) Uani 1 1 d . . .
H20 H 0.997(3) 0.509(3) 0.7039(13) 0.053(8) Uiso 1 1 d . . .
C21 C 0.9464(3) 0.5838(3) 0.77710(18) 0.0617(9) Uani 1 1 d . . .
H21 H 1.033(4) 0.601(3) 0.7961(16) 0.069(10) Uiso 1 1 d . . .
C22 C 0.8400(3) 0.6094(3) 0.80464(16) 0.0531(7) Uani 1 1 d . . .
H22 H 0.858(3) 0.644(3) 0.8412(14) 0.047(8) Uiso 1 1 d . . .
C23 C 0.7090(3) 0.5743(3) 0.77850(12) 0.0419(6) Uani 1 1 d . . .
C24 C 0.6353(4) 0.6072(4) 0.88985(15) 0.0536(8) Uani 1 1 d . . .
H24A H 0.573(4) 0.612(3) 0.9094(16) 0.064(11) Uiso 1 1 d . . .
H24B H 0.691(4) 0.678(4) 0.9023(15) 0.070(10) Uiso 1 1 d . . .
H24C H 0.682(4) 0.532(4) 0.9024(16) 0.079(12) Uiso 1 1 d . . .
C25 C 0.0278(12) 0.3875(12) 0.0076(6) 0.109(3) Uiso 0.50 1 d P . .

loop_
_atom_site_aniso_label
_atom_site_aniso_U_11
_atom_site_aniso_U_22
_atom_site_aniso_U_33
_atom_site_aniso_U_23
_atom_site_aniso_U_13
_atom_site_aniso_U_12
Cu1 0.03311(19) 0.0623(2) 0.03597(19) 0.01115(15) 0.00390(13) -0.00109(15)
Cl1 0.0506(4) 0.0623(5) 0.0453(4) -0.0004(3) 0.0101(3) 0.0020(3)
S1 0.0375(4) 0.0484(4) 0.0459(4) -0.0048(3) 0.0088(3) 0.0028(3)
O1 0.0364(10) 0.0697(14) 0.0364(10) 0.0088(9) 0.0025(8) 0.0007(9)
O11 0.227(4) 0.087(2) 0.077(2) -0.0033(18) 0.000(2) -0.067(3)
O12 0.0581(19) 0.252(5) 0.150(3) 0.033(3) 0.0364(19) 0.046(3)
O13 0.117(2) 0.147(3) 0.0501(14) -0.0088(17) 0.0280(15) 0.017(2)
O14 0.127(3) 0.0770(19) 0.0733(18) 0.0110(14) -0.0050(17) 0.0169(17)
O2 0.221(9) 0.155(8) 0.323(12) 0.036(8) 0.095(8) 0.003(7)
N1 0.0388(12) 0.0419(12) 0.0381(12) 0.0006(9) 0.0023(9) -0.0018(10)
N2 0.0381(13) 0.0561(14) 0.0403(12) 0.0048(11) 0.0071(9) -0.0045(11)
N3 0.0379(12) 0.0418(13) 0.0384(12) -0.0003(10) 0.0100(9) -0.0014(9)
C1 0.0459(17) 0.0464(17) 0.0503(17) 0.0000(13) 0.0076(13) 0.0015(13)
C2 0.0423(17) 0.0531(19) 0.070(2) -0.0017(15) 0.0049(15) 0.0076(14)
C3 0.057(2) 0.059(2) 0.061(2) 0.0057(16) -0.0111(16) 0.0111(16)
C4 0.063(2) 0.0542(18) 0.0399(16) 0.0052(14) -0.0014(14) 0.0023(15)
C5 0.0455(15) 0.0356(14) 0.0360(13) 0.0019(11) 0.0013(11) -0.0052(11)
C6 0.0481(16) 0.0411(15) 0.0375(14) 0.0027(11) 0.0064(11) -0.0090(12)
C7 0.065(2) 0.063(2) 0.0411(16) 0.0049(14) 0.0110(15) -0.0024(16)
C8 0.079(3) 0.075(2) 0.0501(19) -0.0001(17) 0.0297(18) -0.0106(19)
C9 0.0508(19) 0.078(2) 0.064(2) -0.0015(17) 0.0252(16) -0.0103(17)
C10 0.0405(17) 0.076(2) 0.0543(19) 0.0057(16) 0.0097(14) -0.0063(15)
C11 0.0436(15) 0.0367(14) 0.0403(14) 0.0035(11) 0.0023(11) 0.0068(11)
C12 0.0409(16) 0.0494(17) 0.0496(17) 0.0020(13) -0.0002(13) 0.0057(13)
C13 0.054(2) 0.061(2) 0.0536(19) -0.0067(15) -0.0118(16) 0.0100(16)
C14 0.079(2) 0.079(2) 0.0359(16) -0.0012(16) -0.0025(16) 0.0137(19)
C15 0.061(2) 0.070(2) 0.0405(16) 0.0021(15) 0.0112(15) 0.0067(17)
C16 0.0483(16) 0.0423(15) 0.0353(13) 0.0016(11) 0.0050(11) 0.0055(12)
C17 0.0500(16) 0.0400(15) 0.0401(14) 0.0023(11) 0.0167(12) 0.0006(12)
C18 0.0384(14) 0.0414(15) 0.0475(15) -0.0003(12) 0.0107(12) -0.0045(11)
C19 0.0518(18) 0.0546(18) 0.0550(18) -0.0104(15) 0.0216(14) -0.0078(14)
C20 0.0435(18) 0.065(2) 0.084(2) -0.0065(18) 0.0297(17) -0.0066(15)
C21 0.0356(17) 0.066(2) 0.084(2) -0.0138(18) 0.0126(16) -0.0103(15)
C22 0.0434(16) 0.0535(18) 0.0603(19) -0.0141(15) 0.0056(14) -0.0071(13)
C23 0.0365(14) 0.0376(14) 0.0522(16) -0.0030(12) 0.0107(12) -0.0003(11)
C24 0.058(2) 0.057(2) 0.0454(17) -0.0027(15) 0.0106(15) 0.0003(17)

loop_
_atom_type_symbol
_atom_type_description
_atom_type_scat_dispersion_real
_atom_type_scat_dispersion_imag
_atom_type_scat_source
C C 0.0033 0.0016 'International Tables Vol C Tables 4.2.6.8 and 6.1.1.4'
H H 0.0000 0.0000 'International Tables Vol C Tables 4.2.6.8 and 6.1.1.4'
Cu Cu 0.3201 1.2651 'International Tables Vol C Tables 4.2.6.8 and 6.1.1.4'
N N 0.0061 0.0033 'International Tables Vol C Tables 4.2.6.8 and 6.1.1.4'
O O 0.0106 0.0060 'International Tables Vol C Tables 4.2.6.8 and 6.1.1.4'
S S 0.1246 0.1234 'International Tables Vol C Tables 4.2.6.8 and 6.1.1.4'
Cl Cl 0.1484 0.1585 'International Tables Vol C Tables 4.2.6.8 and 6.1.1.4'

loop_
_geom_angle_atom_site_label_1
_geom_angle_atom_site_label_2
_geom_angle_atom_site_label_3
_geom_angle
_geom_angle_site_symmetry_1
_geom_angle_site_symmetry_3
_geom_angle_publ_flag
O1 Cu1 N3 93.41(9) . . ?
O1 Cu1 N2 92.30(9) . . ?
N3 Cu1 N2 160.53(10) . . ?
O1 Cu1 N1 161.95(9) . . ?
N3 Cu1 N1 98.67(9) . . ?
N2 Cu1 N1 80.71(9) . . ?
O12 Cl1 O11 110.5(3) . . ?
O12 Cl1 O13 108.4(2) . . ?
O11 Cl1 O13 109.9(2) . . ?
O12 Cl1 O14 110.3(3) . . ?
O11 Cl1 O14 106.4(2) . . ?
O13 Cl1 O14 111.3(2) . . ?
C23 S1 C24 103.08(16) . . ?
C11 O1 Cu1 123.56(17) . . ?
C25 O2 C25 180.0(11) 3_565 . ?
C1 N1 C5 119.3(2) . . ?
C1 N1 Cu1 126.88(19) . . ?
C5 N1 Cu1 113.29(17) . . ?
C10 N2 C6 119.2(3) . . ?
C10 N2 Cu1 125.6(2) . . ?
C6 N2 Cu1 114.33(18) . . ?
C17 N3 C18 119.2(2) . . ?
C17 N3 Cu1 121.67(19) . . ?
C18 N3 Cu1 118.99(17) . . ?
N1 C1 C2 121.8(3) . . ?
C3 C2 C1 119.1(3) . . ?
C2 C3 C4 119.7(3) . . ?
C3 C4 C5 119.1(3) . . ?
N1 C5 C4 120.9(3) . . ?
N1 C5 C6 114.7(2) . . ?
C4 C5 C6 124.4(3) . . ?
N2 C6 C7 121.2(3) . . ?
N2 C6 C5 113.9(2) . . ?
C7 C6 C5 124.9(3) . . ?
C8 C7 C6 118.9(3) . . ?
C9 C8 C7 119.7(3) . . ?
C8 C9 C10 119.0(3) . . ?
N2 C10 C9 122.0(3) . . ?
O1 C11 C12 118.5(3) . . ?
O1 C11 C16 124.0(2) . . ?
C12 C11 C16 117.5(3) . . ?
C13 C12 C11 121.3(3) . . ?
C12 C13 C14 121.5(3) . . ?
C15 C14 C13 118.8(3) . . ?
C14 C15 C16 121.7(3) . . ?
C15 C16 C11 119.2(3) . . ?
C15 C16 C17 117.5(3) . . ?
C11 C16 C17 123.1(2) . . ?
N3 C17 C16 125.7(3) . . ?
C19 C18 C23 119.6(3) . . ?
C19 C18 N3 121.7(3) . . ?
C23 C18 N3 118.6(2) . . ?
C20 C19 C18 120.5(3) . . ?
C21 C20 C19 120.0(3) . . ?
C20 C21 C22 120.0(3) . . ?
C21 C22 C23 121.0(3) . . ?
C22 C23 C18 118.9(3) . . ?
C22 C23 S1 123.4(2) . . ?
C18 C23 S1 117.7(2) . . ?

loop_
_geom_bond_atom_site_label_1
_geom_bond_atom_site_label_2
_geom_bond_distance
_geom_bond_site_symmetry_2
_geom_bond_publ_flag
Cu1 O1 1.8816(19) . ?
Cu1 N3 1.981(2) . ?
Cu1 N2 1.994(2) . ?
Cu1 N1 2.009(2) . ?
Cl1 O12 1.372(3) . ?
Cl1 O11 1.403(3) . ?
Cl1 O13 1.409(3) . ?
Cl1 O14 1.410(3) . ?
S1 C23 1.773(3) . ?
S1 C24 1.806(3) . ?
O1 C11 1.315(3) . ?
O2 C25 1.260(13) 3_565 ?
O2 C25 1.260(13) . ?
N1 C1 1.335(4) . ?
N1 C5 1.354(3) . ?
N2 C10 1.338(4) . ?
N2 C6 1.355(3) . ?
N3 C17 1.291(3) . ?
N3 C18 1.429(3) . ?
C1 C2 1.379(4) . ?
C2 C3 1.369(5) . ?
C3 C4 1.374(5) . ?
C4 C5 1.385(4) . ?
C5 C6 1.476(4) . ?
C6 C7 1.384(4) . ?
C7 C8 1.380(5) . ?
C8 C9 1.372(5) . ?
C9 C10 1.376(5) . ?
C11 C12 1.408(4) . ?
C11 C16 1.416(4) . ?
C12 C13 1.370(5) . ?
C13 C14 1.378(5) . ?
C14 C15 1.370(5) . ?
C15 C16 1.410(4) . ?
C16 C17 1.438(4) . ?
C18 C19 1.391(4) . ?
C18 C23 1.402(4) . ?
C19 C20 1.382(5) . ?
C20 C21 1.377(5) . ?
C21 C22 1.380(5) . ?
C22 C23 1.390(4) . ?
